data_4079982
loop_
_publ_author_name
'Morgan, Matthew M.'
'Marwitz, Adam J. V.'
'Piers, Warren E.'
'Parvez, Masood'

_publ_section_title
;
 Comparative Lewis Acidity in Fluoroarylboranes: B(o-HC6F4)3, B(p-HC6F4)3,
 and B(C6F5)3
;
_journal_issue 1
_journal_name_full Organometallics
_journal_page_first 317
_journal_paper_doi 10.1021/om3011195
_journal_volume 32
_journal_year 2013
_chemical_formula_moiety 'C20 H6 B F12 N'
_chemical_formula_sum 'C20 H6 B F12 N'
_chemical_formula_weight 499.07
_chemical_name_systematic
;
 ?
;
_space_group_IT_number 14
_symmetry_cell_setting monoclinic
_symmetry_space_group_name_Hall '-P 2yn'
_symmetry_space_group_name_H-M 'P 1 21/n 1'
_atom_sites_solution_hydrogens geom
_atom_sites_solution_primary direct
_atom_sites_solution_secondary difmap
_cell_angle_alpha 90.00
_cell_angle_beta 104.4568(16)
_cell_angle_gamma 90.00
_cell_formula_units_Z 4
_cell_length_a 9.0403(2)
_cell_length_b 12.5010(4)
_cell_length_c 17.3078(6)
_cell_measurement_reflns_used 4362
_cell_measurement_temperature 173(2)
_cell_measurement_theta_max 27.48
_cell_measurement_theta_min 1.00
_cell_volume 1894.07(10)
_computing_cell_refinement 'HKL DENZO (Otwinowski & Minor, 1997)'
_computing_data_collection 'COLLECT (Hooft, 1998)'
_computing_data_reduction 'SCALEPACK (Otwinowski & Minor, 1997)'
_computing_molecular_graphics 'ORTEP-3 (Farrugia, 1997)'
_computing_publication_material 'SHELXL-97 (Sheldrick, 2008)'
_computing_structure_refinement 'SHELXL-97 (Sheldrick, 2008)'
_computing_structure_solution 'SIR92 (Altomare et al., 1991)'
_diffrn_ambient_temperature 173(2)
_diffrn_measured_fraction_theta_full 0.992
_diffrn_measured_fraction_theta_max 0.992
_diffrn_measurement_device_type 'Nonius APEX2 CCD'
_diffrn_measurement_method ' \w and \f scans '
_diffrn_radiation_monochromator graphite
_diffrn_radiation_source 'fine-focus sealed tube'
_diffrn_radiation_type MoK\a
_diffrn_radiation_wavelength 0.71073
_diffrn_reflns_av_R_equivalents 0.0273
_diffrn_reflns_av_sigmaI/netI 0.0317
_diffrn_reflns_limit_h_max 11
_diffrn_reflns_limit_h_min -11
_diffrn_reflns_limit_k_max 16
_diffrn_reflns_limit_k_min -16
_diffrn_reflns_limit_l_max 22
_diffrn_reflns_limit_l_min -22
_diffrn_reflns_number 8294
_diffrn_reflns_theta_full 27.52
_diffrn_reflns_theta_max 27.52
_diffrn_reflns_theta_min 2.84
_diffrn_standards_number 0
_exptl_absorpt_coefficient_mu 0.185
_exptl_absorpt_correction_T_max 0.9709
_exptl_absorpt_correction_T_min 0.9639
_exptl_absorpt_correction_type multi-scan
_exptl_absorpt_process_details 'SORTAV: (Blessing, 1997)'
_exptl_crystal_colour Colorless
_exptl_crystal_density_diffrn 1.750
_exptl_crystal_density_method 'not measured'
_exptl_crystal_description Prism
_exptl_crystal_F_000 984
_exptl_crystal_size_max 0.20
_exptl_crystal_size_mid 0.16
_exptl_crystal_size_min 0.16
_refine_diff_density_max 0.351
_refine_diff_density_min -0.279
_refine_diff_density_rms 0.058
_refine_ls_extinction_method none
_refine_ls_goodness_of_fit_ref 1.081
_refine_ls_hydrogen_treatment constr
_refine_ls_matrix_type full
_refine_ls_number_parameters 308
_refine_ls_number_reflns 4329
_refine_ls_number_restraints 0
_refine_ls_restrained_S_all 1.081
_refine_ls_R_factor_all 0.0628
_refine_ls_R_factor_gt 0.0474
_refine_ls_shift/su_max 0.001
_refine_ls_shift/su_mean 0.000
_refine_ls_structure_factor_coef Fsqd
_refine_ls_weighting_details 'calc w=1/[\s^2^(Fo^2^)+(0.0231P)^2^+1.9879P] where P=(Fo^2^+2Fc^2^)/3'
_refine_ls_weighting_scheme calc
_refine_ls_wR_factor_gt 0.0957
_refine_ls_wR_factor_ref 0.1049
_reflns_number_gt 3465
_reflns_number_total 4329
_reflns_threshold_expression >2sigma(I)
_cod_data_source_file om3011195_si_002.cif
_cod_data_source_block Compound_I
_cod_depositor_comments
;
The following automatic conversions were performed:

'_symmetry_cell_setting' value 'Monoclinic' changed to 'monoclinic'
according to /home/saulius/struct/CIF-dictionaries/cif_core.dic
dictionary named 'cif_core.dic' version 2.4.2 from
2011-04-26.

'_exptl_absorpt_correction_type' value 'Multi-scan'
changed to 'multi-scan' according to
/home/saulius/struct/CIF-dictionaries/cif_core.dic dictionary named
'cif_core.dic' version 2.4.2 from 2011-04-26.

Automatic conversion script
Id: cif_fix_values 1891 2012-01-12 08:04:46Z andrius 
;
_cod_original_sg_symbol_H-M 'P 21/n'
_cod_database_code 4079982

loop_
_symmetry_equiv_pos_as_xyz
'x, y, z'
'-x+1/2, y+1/2, -z+1/2'
'-x, -y, -z'
'x-1/2, -y-1/2, z-1/2'

loop_
_atom_site_label
_atom_site_type_symbol
_atom_site_fract_x
_atom_site_fract_y
_atom_site_fract_z
_atom_site_U_iso_or_equiv
_atom_site_adp_type
_atom_site_occupancy
_atom_site_symmetry_multiplicity
_atom_site_calc_flag
_atom_site_refinement_flags
F1 F 0.64357(14) -0.06569(12) 0.32747(8) 0.0405(3) Uani 1 1 d .
F2 F 0.71796(17) -0.12353(13) 0.47875(8) 0.0487(4) Uani 1 1 d .
F3 F 1.23876(16) -0.12809(13) 0.47912(8) 0.0485(4) Uani 1 1 d .
F4 F 1.16678(14) -0.06920(12) 0.32628(7) 0.0391(3) Uani 1 1 d .
F5 F 1.02639(15) 0.14503(10) 0.32742(7) 0.0362(3) Uani 1 1 d .
F6 F 1.13447(15) 0.31782(11) 0.27383(8) 0.0399(3) Uani 1 1 d .
F7 F 1.00486(18) 0.17870(11) 0.01253(8) 0.0436(4) Uani 1 1 d .
F8 F 0.89823(15) 0.00264(10) 0.06518(7) 0.0332(3) Uani 1 1 d .
F9 F 0.68507(14) 0.13352(10) 0.24625(8) 0.0353(3) Uani 1 1 d .
F10 F 0.39995(15) 0.17701(11) 0.16793(8) 0.0415(3) Uani 1 1 d .
F11 F 0.37966(16) -0.14294(12) 0.02204(10) 0.0551(4) Uani 1 1 d .
F12 F 0.66393(15) -0.18692(11) 0.09742(9) 0.0459(4) Uani 1 1 d .
N1 N 0.93981(19) -0.14176(14) 0.18925(10) 0.0259(4) Uani 1 1 d .
C1 C 0.9020(2) -0.06645(16) 0.31837(12) 0.0260(4) Uani 1 1 d .
C2 C 0.7940(2) -0.08138(17) 0.36175(12) 0.0286(4) Uani 1 1 d .
C3 C 0.8313(3) -0.11212(18) 0.44110(13) 0.0327(5) Uani 1 1 d .
C4 C 0.9797(3) -0.12966(17) 0.48237(12) 0.0338(5) Uani 1 1 d .
H4 H 1.0053 -0.1514 0.5367 0.041 Uiso 1 1 calc R
C5 C 1.0894(3) -0.11419(18) 0.44124(13) 0.0323(5) Uani 1 1 d .
C6 C 1.0516(2) -0.08301(17) 0.36255(12) 0.0292(5) Uani 1 1 d .
C7 C 0.9572(2) 0.06416(16) 0.19884(11) 0.0225(4) Uani 1 1 d .
C8 C 1.0194(2) 0.14853(17) 0.24844(11) 0.0259(4) Uani 1 1 d .
C9 C 1.0748(2) 0.24025(17) 0.22097(12) 0.0274(4) Uani 1 1 d .
C10 C 1.0708(2) 0.25363(17) 0.14177(13) 0.0298(5) Uani 1 1 d .
H10 H 1.1078 0.3170 0.1229 0.036 Uiso 1 1 calc R
C11 C 1.0107(2) 0.17128(17) 0.09106(12) 0.0287(4) Uani 1 1 d .
C12 C 0.9568(2) 0.07958(16) 0.11939(12) 0.0252(4) Uani 1 1 d .
C13 C 0.6902(2) -0.02810(16) 0.17529(11) 0.0237(4) Uani 1 1 d .
C14 C 0.6133(2) 0.06321(16) 0.18931(12) 0.0258(4) Uani 1 1 d .
C15 C 0.4652(2) 0.08604(17) 0.14952(13) 0.0292(4) Uani 1 1 d .
C16 C 0.3820(3) 0.01812(19) 0.09228(13) 0.0339(5) Uani 1 1 d .
H16 H 0.2797 0.0336 0.0646 0.041 Uiso 1 1 calc R
C17 C 0.4543(3) -0.07267(19) 0.07737(13) 0.0339(5) Uani 1 1 d .
C18 C 0.6038(2) -0.09492(17) 0.11757(13) 0.0298(5) Uani 1 1 d .
C19 C 0.9905(2) -0.21564(17) 0.16806(12) 0.0272(4) Uani 1 1 d .
C20 C 1.0507(3) -0.31175(18) 0.13967(14) 0.0356(5) Uani 1 1 d .
H20A H 1.1026 -0.3556 0.1854 0.043 Uiso 1 1 calc R
H20B H 1.1235 -0.2917 0.1086 0.043 Uiso 1 1 calc R
H20C H 0.9666 -0.3527 0.1059 0.043 Uiso 1 1 calc R
B1 B 0.8698(3) -0.04067(18) 0.22303(13) 0.0242(4) Uani 1 1 d .

loop_
_atom_site_aniso_label
_atom_site_aniso_U_11
_atom_site_aniso_U_22
_atom_site_aniso_U_33
_atom_site_aniso_U_23
_atom_site_aniso_U_13
_atom_site_aniso_U_12
F1 0.0305(7) 0.0588(9) 0.0323(7) 0.0080(6) 0.0083(5) -0.0083(6)
F2 0.0530(9) 0.0658(10) 0.0322(7) 0.0064(7) 0.0202(7) -0.0141(8)
F3 0.0441(8) 0.0677(10) 0.0286(7) 0.0080(7) -0.0004(6) 0.0226(7)
F4 0.0305(6) 0.0575(9) 0.0303(7) 0.0074(6) 0.0097(5) 0.0139(6)
F5 0.0517(8) 0.0363(7) 0.0199(6) -0.0049(5) 0.0077(6) -0.0070(6)
F6 0.0451(8) 0.0356(7) 0.0373(7) -0.0102(6) 0.0071(6) -0.0125(6)
F7 0.0693(10) 0.0411(8) 0.0257(7) 0.0049(6) 0.0218(7) -0.0015(7)
F8 0.0481(8) 0.0303(6) 0.0202(6) -0.0046(5) 0.0068(5) -0.0018(6)
F9 0.0312(6) 0.0346(7) 0.0372(7) -0.0147(6) 0.0033(5) 0.0015(5)
F10 0.0359(7) 0.0382(7) 0.0471(8) -0.0094(6) 0.0041(6) 0.0130(6)
F11 0.0420(8) 0.0475(9) 0.0625(10) -0.0293(8) -0.0122(7) 0.0024(7)
F12 0.0385(7) 0.0327(7) 0.0583(9) -0.0209(7) -0.0033(7) 0.0059(6)
N1 0.0290(9) 0.0251(9) 0.0230(8) 0.0018(7) 0.0054(7) 0.0019(7)
C1 0.0338(11) 0.0215(9) 0.0225(10) 0.0016(8) 0.0068(8) 0.0021(8)
C2 0.0318(11) 0.0273(11) 0.0266(10) 0.0008(8) 0.0072(9) -0.0032(9)
C3 0.0445(13) 0.0300(11) 0.0266(11) 0.0015(9) 0.0149(10) -0.0068(10)
C4 0.0535(14) 0.0266(11) 0.0212(10) 0.0041(8) 0.0089(10) 0.0039(10)
C5 0.0390(12) 0.0304(11) 0.0242(10) 0.0031(9) 0.0018(9) 0.0121(10)
C6 0.0334(11) 0.0310(11) 0.0247(10) 0.0028(9) 0.0097(9) 0.0069(9)
C7 0.0225(9) 0.0237(9) 0.0209(9) 0.0015(8) 0.0048(7) 0.0037(8)
C8 0.0257(10) 0.0326(11) 0.0199(9) -0.0002(8) 0.0065(8) 0.0024(9)
C9 0.0240(10) 0.0269(10) 0.0305(11) -0.0041(9) 0.0050(8) -0.0014(8)
C10 0.0286(11) 0.0275(10) 0.0356(12) 0.0024(9) 0.0126(9) -0.0016(9)
C11 0.0331(11) 0.0326(11) 0.0231(10) 0.0055(8) 0.0120(9) 0.0032(9)
C12 0.0270(10) 0.0242(10) 0.0235(10) -0.0022(8) 0.0049(8) 0.0026(8)
C13 0.0276(10) 0.0226(9) 0.0212(9) 0.0019(8) 0.0069(8) -0.0010(8)
C14 0.0286(10) 0.0261(10) 0.0223(9) -0.0040(8) 0.0052(8) -0.0025(8)
C15 0.0320(11) 0.0278(11) 0.0279(11) -0.0010(8) 0.0077(9) 0.0061(9)
C16 0.0281(11) 0.0400(13) 0.0299(11) 0.0004(10) -0.0001(9) 0.0050(10)
C17 0.0328(11) 0.0356(12) 0.0292(11) -0.0081(9) -0.0002(9) -0.0027(10)
C18 0.0329(11) 0.0236(10) 0.0321(11) -0.0032(8) 0.0067(9) 0.0031(9)
C19 0.0302(11) 0.0288(11) 0.0203(10) 0.0026(8) 0.0019(8) 0.0017(9)
C20 0.0451(13) 0.0304(11) 0.0306(11) -0.0034(9) 0.0079(10) 0.0090(10)
B1 0.0273(11) 0.0235(11) 0.0218(10) -0.0001(9) 0.0062(9) 0.0023(9)

loop_
_atom_type_symbol
_atom_type_description
_atom_type_scat_dispersion_real
_atom_type_scat_dispersion_imag
_atom_type_scat_source
C C 0.0033 0.0016 'International Tables Vol C Tables 4.2.6.8 and 6.1.1.4'
H H 0.0000 0.0000 'International Tables Vol C Tables 4.2.6.8 and 6.1.1.4'
F F 0.0171 0.0103 'International Tables Vol C Tables 4.2.6.8 and 6.1.1.4'
B B 0.0013 0.0007 'International Tables Vol C Tables 4.2.6.8 and 6.1.1.4'
N N 0.0061 0.0033 'International Tables Vol C Tables 4.2.6.8 and 6.1.1.4'

loop_
_geom_angle_atom_site_label_1
_geom_angle_atom_site_label_2
_geom_angle_atom_site_label_3
_geom_angle
C19 N1 B1 177.28(19)
C2 C1 C6 113.69(18)
C2 C1 B1 127.02(18)
C6 C1 B1 119.15(18)
F1 C2 C3 116.34(19)
F1 C2 C1 120.61(18)
C3 C2 C1 123.1(2)
F2 C3 C4 119.53(19)
F2 C3 C2 118.8(2)
C4 C3 C2 121.7(2)
C5 C4 C3 116.59(19)
C5 C4 H4 121.7
C3 C4 H4 121.7
F3 C5 C4 119.50(19)
F3 C5 C6 119.1(2)
C4 C5 C6 121.4(2)
F4 C6 C5 117.74(19)
F4 C6 C1 118.70(18)
C5 C6 C1 123.6(2)
C8 C7 C12 114.08(18)
C8 C7 B1 126.65(17)
C12 C7 B1 118.84(17)
F5 C8 C9 116.40(18)
F5 C8 C7 120.66(18)
C9 C8 C7 122.93(18)
F6 C9 C10 119.73(19)
F6 C9 C8 118.73(18)
C10 C9 C8 121.54(19)
C9 C10 C11 117.04(19)
C9 C10 H10 121.5
C11 C10 H10 121.5
F7 C11 C10 120.12(19)
F7 C11 C12 119.03(19)
C10 C11 C12 120.85(19)
F8 C12 C11 117.01(17)
F8 C12 C7 119.43(18)
C11 C12 C7 123.55(19)
C18 C13 C14 113.88(18)
C18 C13 B1 128.11(18)
C14 C13 B1 117.89(17)
F9 C14 C15 117.28(18)
F9 C14 C13 119.29(17)
C15 C14 C13 123.42(19)
F10 C15 C14 118.89(19)
F10 C15 C16 119.70(19)
C14 C15 C16 121.4(2)
C17 C16 C15 116.6(2)
C17 C16 H16 121.7
C15 C16 H16 121.7
F11 C17 C16 119.8(2)
F11 C17 C18 118.6(2)
C16 C17 C18 121.6(2)
F12 C18 C13 120.49(19)
F12 C18 C17 116.44(19)
C13 C18 C17 123.06(19)
N1 C19 C20 178.2(2)
C19 C20 H20A 109.5
C19 C20 H20B 109.5
H20A C20 H20B 109.5
C19 C20 H20C 109.5
H20A C20 H20C 109.5
H20B C20 H20C 109.5
N1 B1 C1 103.17(16)
N1 B1 C13 109.09(16)
C1 B1 C13 115.67(17)
N1 B1 C7 106.27(15)
C1 B1 C7 116.12(17)
C13 B1 C7 106.00(16)

loop_
_geom_bond_atom_site_label_1
_geom_bond_atom_site_label_2
_geom_bond_distance
F1 C2 1.355(2)
F2 C3 1.352(3)
F3 C5 1.357(3)
F4 C6 1.354(2)
F5 C8 1.353(2)
F6 C9 1.350(2)
F7 C11 1.350(2)
F8 C12 1.356(2)
F9 C14 1.358(2)
F10 C15 1.355(2)
F11 C17 1.350(2)
F12 C18 1.355(2)
N1 C19 1.132(3)
N1 B1 1.589(3)
C1 C2 1.385(3)
C1 C6 1.394(3)
C1 B1 1.634(3)
C2 C3 1.384(3)
C3 C4 1.371(3)
C4 C5 1.371(3)
C4 H4 0.9500
C5 C6 1.375(3)
C7 C8 1.387(3)
C7 C12 1.388(3)
C7 B1 1.638(3)
C8 C9 1.382(3)
C9 C10 1.372(3)
C10 C11 1.374(3)
C10 H10 0.9500
C11 C12 1.383(3)
C13 C18 1.384(3)
C13 C14 1.389(3)
C13 B1 1.635(3)
C14 C15 1.374(3)
C15 C16 1.377(3)
C16 C17 1.366(3)
C16 H16 0.9500
C17 C18 1.385(3)
C19 C20 1.454(3)
C20 H20A 0.9800
C20 H20B 0.9800
C20 H20C 0.9800

loop_
_geom_torsion_atom_site_label_1
_geom_torsion_atom_site_label_2
_geom_torsion_atom_site_label_3
_geom_torsion_atom_site_label_4
_geom_torsion
C6 C1 C2 F1 178.42(19)
B1 C1 C2 F1 -6.1(3)
C6 C1 C2 C3 -1.3(3)
B1 C1 C2 C3 174.2(2)
F1 C2 C3 F2 -0.5(3)
C1 C2 C3 F2 179.3(2)
F1 C2 C3 C4 -179.6(2)
C1 C2 C3 C4 0.2(3)
F2 C3 C4 C5 -178.5(2)
C2 C3 C4 C5 0.6(3)
C3 C4 C5 F3 178.7(2)
C3 C4 C5 C6 -0.2(3)
F3 C5 C6 F4 1.0(3)
C4 C5 C6 F4 179.8(2)
F3 C5 C6 C1 -179.9(2)
C4 C5 C6 C1 -1.0(4)
C2 C1 C6 F4 -179.15(18)
B1 C1 C6 F4 4.9(3)
C2 C1 C6 C5 1.7(3)
B1 C1 C6 C5 -174.2(2)
C12 C7 C8 F5 179.50(17)
B1 C7 C8 F5 7.1(3)
C12 C7 C8 C9 0.5(3)
B1 C7 C8 C9 -171.85(19)
F5 C8 C9 F6 1.5(3)
C7 C8 C9 F6 -179.46(18)
F5 C8 C9 C10 -178.66(18)
C7 C8 C9 C10 0.3(3)
F6 C9 C10 C11 179.08(19)
C8 C9 C10 C11 -0.7(3)
C9 C10 C11 F7 -179.26(19)
C9 C10 C11 C12 0.2(3)
F7 C11 C12 F8 -1.1(3)
C10 C11 C12 F8 179.45(18)
F7 C11 C12 C7 -179.79(18)
C10 C11 C12 C7 0.7(3)
C8 C7 C12 F8 -179.75(17)
B1 C7 C12 F8 -6.7(3)
C8 C7 C12 C11 -1.1(3)
B1 C7 C12 C11 171.96(19)
C18 C13 C14 F9 178.25(18)
B1 C13 C14 F9 -5.4(3)
C18 C13 C14 C15 -0.3(3)
B1 C13 C14 C15 176.07(19)
F9 C14 C15 F10 1.0(3)
C13 C14 C15 F10 179.59(18)
F9 C14 C15 C16 -178.36(19)
C13 C14 C15 C16 0.2(3)
F10 C15 C16 C17 -179.3(2)
C14 C15 C16 C17 0.1(3)
C15 C16 C17 F11 180.0(2)
C15 C16 C17 C18 -0.3(3)
C14 C13 C18 F12 179.82(18)
B1 C13 C18 F12 3.9(3)
C14 C13 C18 C17 0.1(3)
B1 C13 C18 C17 -175.8(2)
F11 C17 C18 F12 0.2(3)
C16 C17 C18 F12 -179.5(2)
F11 C17 C18 C13 180.0(2)
C16 C17 C18 C13 0.2(4)
C2 C1 B1 N1 -117.2(2)
C6 C1 B1 N1 58.2(2)
C2 C1 B1 C13 1.9(3)
C6 C1 B1 C13 177.17(18)
C2 C1 B1 C7 127.1(2)
C6 C1 B1 C7 -57.6(3)
C18 C13 B1 N1 3.5(3)
C14 C13 B1 N1 -172.30(17)
C18 C13 B1 C1 -112.2(2)
C14 C13 B1 C1 72.0(2)
C18 C13 B1 C7 117.5(2)
C14 C13 B1 C7 -58.2(2)
C8 C7 B1 N1 -133.3(2)
C12 C7 B1 N1 54.7(2)
C8 C7 B1 C1 -19.2(3)
C12 C7 B1 C1 168.69(17)
C8 C7 B1 C13 110.7(2)
C12 C7 B1 C13 -61.3(2)
